data_2205631
loop_
_publ_author_name
'Andrew Parkin'
'Christopher K. Spanswick'
'Colin R. Pulham'
'Chick C. Wilson'

_publ_section_title
;
 2-Iodoaniline at 100 K
;
_journal_issue 4
_journal_name_full 'Acta Crystallographica Section E'
_journal_page_first o1087
_journal_page_last o1089
_journal_paper_doi 10.1107/S1600536805007038
_journal_volume 61
_journal_year 2005
_chemical_formula_iupac 'C6 H6 I1 N1'
_chemical_formula_moiety 'C6 H6 I1 N1'
_chemical_formula_sum 'C6 H6 I N'
_chemical_formula_weight 219.02
_chemical_name_systematic 2-Iodoaniline
_space_group_IT_number 145
_symmetry_cell_setting trigonal
_symmetry_space_group_name_Hall 'P 32'
_symmetry_space_group_name_H-M 'P 32'
_atom_sites_solution_hydrogens geom
_atom_sites_solution_primary direct
_audit_creation_method CRYSTALS_ver_12.51
_cell_angle_alpha 90
_cell_angle_beta 90
_cell_angle_gamma 120
_cell_formula_units_Z 3
_cell_length_a 11.2952(8)
_cell_length_b 11.2952(8)
_cell_length_c 4.5325(4)
_cell_measurement_reflns_used 16755
_cell_measurement_temperature 100
_cell_measurement_theta_max 32
_cell_measurement_theta_min 0
_cell_volume 500.79(7)
_computing_cell_refinement 'DENZO and SCALEPACK'
_computing_data_collection 'COLLECT (Nonius, 2001)'
_computing_data_reduction 'DENZO and SCALEPACK (Otwinowski & Minor, 1997)'
_computing_molecular_graphics 'ORTEP-3 (Farrugia, 1997) and MERCURY (Version 1.3; Bruno <i>et al.</i>, 2002)'
_computing_publication_material CRYSTALS
_computing_structure_refinement 'CRYSTALS (Betteridge <i>et al.</i>, 2003)'
_computing_structure_solution 'SIR92 (Altomare <i>et al.</i>, 1994)'
_diffrn_ambient_temperature 100
_diffrn_measured_fraction_theta_full 1.00
_diffrn_measured_fraction_theta_max 0.991
_diffrn_measurement_device_type 'Nonius KappaCCD area-detector'
_diffrn_measurement_method '\f and \w'
_diffrn_radiation_monochromator graphite
_diffrn_radiation_type 'Mo K\a'
_diffrn_radiation_wavelength 0.71073
_diffrn_reflns_av_R_equivalents 0.104
_diffrn_reflns_limit_h_max 16
_diffrn_reflns_limit_h_min -16
_diffrn_reflns_limit_k_max 15
_diffrn_reflns_limit_k_min -16
_diffrn_reflns_limit_l_max 6
_diffrn_reflns_limit_l_min -6
_diffrn_reflns_number 4867
_diffrn_reflns_theta_full 31.27
_diffrn_reflns_theta_max 31.9
_diffrn_reflns_theta_min 2.1
_diffrn_standards_decay_% 0
_diffrn_standards_interval_time 0
_diffrn_standards_number 0
_exptl_absorpt_coefficient_mu 4.69
_exptl_absorpt_correction_T_max 0.626
_exptl_absorpt_correction_T_min 0.385
_exptl_absorpt_correction_type multi-scan
_exptl_absorpt_process_details '(MULABS in PLATON; Spek, 1998)'
_exptl_crystal_colour colourless
_exptl_crystal_density_diffrn 2.179
_exptl_crystal_density_method 'not measured'
_exptl_crystal_description needle
_exptl_crystal_F_000 306
_exptl_crystal_size_max 0.50
_exptl_crystal_size_mid 0.10
_exptl_crystal_size_min 0.10
_refine_diff_density_max 1.4
_refine_diff_density_min -2.0
_refine_ls_abs_structure_details 'Flack (1983), 1032 Friedel pairs'
_refine_ls_abs_structure_Flack 0.03(8)
_refine_ls_extinction_method none
_refine_ls_goodness_of_fit_ref 0.999
_refine_ls_hydrogen_treatment mixed
_refine_ls_matrix_type full
_refine_ls_number_parameters 80
_refine_ls_number_reflns 2174
_refine_ls_number_restraints 3
_refine_ls_R_factor_all 0.058
_refine_ls_R_factor_gt 0.048
_refine_ls_shift/su_max 0.000
_refine_ls_structure_factor_coef Fsqd
_refine_ls_weighting_details 'w = 1/[\s^2^(F^2^) + 0.07 + 1.39p] where p = [max(Fo^2^,0) + 2Fc^2^]/3'
_refine_ls_weighting_scheme calc
_refine_ls_wR_factor_all 0.124
_refine_ls_wR_factor_gt 0.119
_refine_ls_wR_factor_ref 0.124
_reflns_number_gt 1959
_reflns_number_total 2174
_reflns_threshold_expression I>2\s(I)
_cod_data_source_file ya6240.cif
_cod_data_source_block I
_cod_depositor_comments
;
The following automatic conversions were performed:
'_symmetry_cell_setting' value 'Trigonal' changed to 'trigonal' according
to '/home/saulius/struct/CIF-dictionaries/cif_core.dic' dictionary named
'cif_core.dic' version 2.4.1 from 2010-06-29.

Automatic conversion script
Id: cif_fix_enum 1527 2010-12-29 10:47:43Z saulius 

The following automatic conversions were performed:

'_symmetry_cell_setting' value 'Trigonal' changed to 'trigonal'
according to /home/saulius/struct/CIF-dictionaries/cif_core.dic
dictionary named 'cif_core.dic' version 2.4.1 from 2010-06-29.

Automatic conversion script
Id: cif_fix_values 1715 2011-07-08 13:25:40Z adriana 
;
_cod_original_formula_sum 'C6 H6 I1 N1'
_cod_database_code 2205631
_cod_database_fobs_code 2205631

loop_
_symmetry_equiv_pos_as_xyz
x,y,z
-y,x-y,z+2/3
-x+y,-x,z+1/3

loop_
_atom_site_label
_atom_site_fract_x
_atom_site_fract_y
_atom_site_fract_z
_atom_site_U_iso_or_equiv
_atom_site_adp_type
_atom_site_occupancy
_atom_site_type_symbol
N1 0.3281(7) -0.1940(7) 0.8337(15) 0.0237 Uani 1.0000 N
I1 0.13684(5) -0.06459(5) 0.6472(5) 0.0232 Uani 1.0000 I
C1 0.3972(8) -0.0834(8) 0.6404(15) 0.0209 Uani 1.0000 C
C2 0.3350(8) -0.0147(8) 0.5157(17) 0.0216 Uani 1.0000 C
C3 0.4047(9) 0.0911(8) 0.3077(16) 0.0260 Uani 1.0000 C
C4 0.5396(9) 0.1303(9) 0.2276(19) 0.0297 Uani 1.0000 C
C5 0.6015(9) 0.0634(10) 0.354(2) 0.0317 Uani 1.0000 C
C6 0.5335(8) -0.0418(8) 0.5565(18) 0.0252 Uani 1.0000 C
H11 0.392(9) -0.211(12) 0.91(3) 0.0294 Uiso 1.0000 H
H12 0.261(9) -0.195(12) 0.94(2) 0.0294 Uiso 1.0000 H
H31 0.3585 0.1382 0.2174 0.0319 Uiso 1.0000 H
H41 0.5904 0.2055 0.0817 0.0352 Uiso 1.0000 H
H51 0.6979 0.0917 0.2993 0.0409 Uiso 1.0000 H
H61 0.5808 -0.0885 0.6432 0.0314 Uiso 1.0000 H

loop_
_atom_site_aniso_label
_atom_site_aniso_U_11
_atom_site_aniso_U_22
_atom_site_aniso_U_33
_atom_site_aniso_U_12
_atom_site_aniso_U_13
_atom_site_aniso_U_23
N1 0.022(3) 0.026(3) 0.024(3) 0.012(3) -0.001(2) 0.002(2)
I1 0.0221(2) 0.0236(2) 0.0265(2) 0.01328(19) 0.00161(18) 0.00084(18)
C1 0.023(3) 0.021(3) 0.020(3) 0.012(3) -0.001(2) -0.007(2)
C2 0.021(3) 0.023(3) 0.024(3) 0.013(3) 0.003(3) -0.003(3)
C3 0.033(4) 0.020(3) 0.023(4) 0.012(3) -0.001(3) -0.003(3)
C4 0.030(4) 0.026(4) 0.025(4) 0.008(3) 0.008(3) -0.002(3)
C5 0.024(4) 0.035(4) 0.034(4) 0.013(3) 0.006(3) -0.008(3)
C6 0.021(3) 0.024(3) 0.029(4) 0.010(3) 0.000(3) -0.007(3)

loop_
_atom_type_symbol
_atom_type_scat_dispersion_real
_atom_type_scat_dispersion_imag
_atom_type_scat_source
C 0.0033 0.0016 'International Tables Vol C 4.2.6.8 and 6.1.1.4'
H 0.0000 0.0000 'International Tables Vol C 4.2.6.8 and 6.1.1.4'
I -0.4742 1.8119 'International Tables Vol C 4.2.6.8 and 6.1.1.4'
N 0.0061 0.0033 'International Tables Vol C 4.2.6.8 and 6.1.1.4'

loop_
_geom_angle_atom_site_label_1
_geom_angle_atom_site_label_2
_geom_angle_atom_site_label_3
_geom_angle
_geom_angle_publ_flag
C1 N1 H11 106(8) no
C1 N1 H12 116(7) no
H11 N1 H12 124(11) no
N1 C1 C2 122.5(7) yes
N1 C1 C6 119.4(7) yes
C2 C1 C6 118.0(7) yes
C1 C2 I1 119.9(6) yes
C1 C2 C3 121.1(7) yes
I1 C2 C3 119.0(6) yes
C2 C3 C4 119.8(8) yes
C2 C3 H31 120.298 no
C4 C3 H31 119.938 no
C3 C4 C5 119.0(8) yes
C3 C4 H41 120.571 no
C5 C4 H41 120.401 no
C4 C5 C6 121.7(8) yes
C4 C5 H51 119.318 no
C6 C5 H51 118.950 no
C1 C6 C5 120.3(8) yes
C1 C6 H61 119.835 no
C5 C6 H61 119.860 no

loop_
_geom_bond_atom_site_label_1
_geom_bond_atom_site_label_2
_geom_bond_distance
_geom_bond_publ_flag
N1 C1 1.401(11) yes
N1 H11 0.90(5) no
N1 H12 0.89(5) no
I1 C2 2.103(7) yes
C1 C2 1.400(11) yes
C1 C6 1.419(11) yes
C2 C3 1.413(11) yes
C3 C4 1.406(13) yes
C3 H31 1.000 no
C4 C5 1.384(15) yes
C4 H41 1.000 no
C5 C6 1.390(13) yes
C5 H51 1.000 no
C6 H61 1.000 no

loop_
_cod_related_entry_id
_cod_related_entry_database
_cod_related_entry_code
1 ChemSpider 11500
